data_5000146
loop_
_publ_author_name
'Duesler, E. N.'
'Engelmann, J. H.'
'Curtin, D. Y.'
'Paul, I. C.'

_publ_section_title
;
 Picric acid: C~6~H~3~N~3~O~7~
;
_journal_name_full 'Crystal Structure Communications'
_journal_page_first 449
_journal_page_last 453
_journal_volume 7
_journal_year 1978
_chemical_formula_sum 'C6 H3 N3 O7'
_space_group_IT_number 29
_symmetry_cell_setting orthorhombic
_symmetry_Int_Tables_number 29
_symmetry_space_group_name_Hall 'P 2c -2ac'
_symmetry_space_group_name_H-M 'P c a 21'
_cell_angle_alpha 90
_cell_angle_beta 90
_cell_angle_gamma 90
_cell_formula_units_Z 8
_cell_length_a 9.254(2)
_cell_length_b 19.127(4)
_cell_length_c 9.704(2)
_cod_duplicate_entry 5000106
_cod_database_code 5000146

loop_
_symmetry_equiv_pos_site_id
_symmetry_equiv_pos_as_xyz
1 x,y,z
2 1/2-x,y,1/2+z
3 1/2+x,-y,z
4 -x,-y,1/2+z

loop_
_atom_site_label
_atom_site_type_symbol
_atom_site_fract_x
_atom_site_fract_y
_atom_site_fract_z
C1 C 0.47230 0.09140 0.04880
C2 C 0.53940 0.15320 0.09610
C3 C 0.53300 0.17530 0.23060
C4 C 0.45730 0.13510 0.32200
C5 C 0.39160 0.07360 0.28350
C6 C 0.39910 0.05260 0.15030
N1 N 0.61910 0.19670 -0.00070
N2 N 0.44730 0.15770 0.46480
N3 N 0.32670 -0.01390 0.11480
O1 O 0.47590 0.06930 -0.07910
O2 O 0.63870 0.17520 -0.11840
O3 O 0.66170 0.25280 0.03710
O6 O 0.29810 -0.05350 0.20430
O7 O 0.30300 -0.02830 -0.00360
H1 H 0.51200 0.11500 -0.14800
H3 H 0.57400 0.22000 0.25900
H5 H 0.35900 0.04700 0.33800
C1' C 0.35410 0.38230 0.57590
C2' C 0.40420 0.33960 0.68080
C3' C 0.54780 0.33770 0.72010
C4' C 0.64290 0.37920 0.65100
C5' C 0.60020 0.42260 0.54480
C6' C 0.45710 0.42280 0.50690
N1' N 0.30540 0.29500 0.75620
N2' N 0.79580 0.37940 0.69070
N3' N 0.41910 0.46740 0.38980
O1' O 0.21390 0.38740 0.53580
O2' O 0.17640 0.29630 0.72500
O3' O 0.35030 0.25710 0.84530
O4' O 0.83010 0.34480 0.79040
O5' O 0.87980 0.41230 0.62030
O6' O 0.50120 0.51320 0.35950
O7' O 0.31140 0.45750 0.32660
O4 O 0.50870 0.21120 0.49790
O5 O 0.38050 0.12090 0.54500

loop_
_atom_type_symbol
_atom_type_radius_bond
C 0.68
H 0.23
N 0.68
O 0.68
